data_1527208
loop_
_publ_author_name
'Canet, O.'
'Latroche, M.'
'Bouree-Vigneron, F.'
'Percheron-Guegan, A.'

_publ_section_title
;
 Structural study of Zr (Cr1-x Fex)2 Dy (x=0.4-0.75; y=2-3) by means of
 neutron powder diffraction
;
_journal_name_full 'Journal of Alloys Compd.'
_journal_page_first 129
_journal_page_last 134
_journal_volume 210
_journal_year 1994
_chemical_formula_sum 'Cr0.8 Fe1.2 Zr'
_chemical_name_systematic '(Cr0.4 Fe0.6)2 Zr'
_space_group_IT_number 194
_symmetry_space_group_name_Hall '-P 6c 2c'
_symmetry_space_group_name_H-M 'P 63/m m c'
_cell_angle_alpha 90
_cell_angle_beta 90
_cell_angle_gamma 120
_cell_formula_units_Z 4
_cell_length_a 5.019
_cell_length_b 5.019
_cell_length_c 8.226
_cell_volume 179.454
_citation_journal_id_ASTM JALCEU
_cod_data_source_file Canet_JALCEU_1994_382.cif
_cod_data_source_block Cr0.8Fe1.2Zr1
_cod_original_cell_volume 179.4542
_cod_original_formula_sum 'Cr0.8 Fe1.2 Zr1'
_cod_database_code 1527208

loop_
_symmetry_equiv_pos_as_xyz
x,y,z
x-y,x,z+1/2
-y,x-y,z
-x,-y,z+1/2
-x+y,-x,z
y,-x+y,z+1/2
-y,-x,-z+1/2
x-y,-y,-z
x,x-y,-z+1/2
y,x,-z
-x+y,y,-z+1/2
-x,-x+y,-z
-x,-y,-z
-x+y,-x,-z-1/2
y,-x+y,-z
x,y,-z-1/2
x-y,x,-z
-y,x-y,-z-1/2
y,x,z-1/2
-x+y,y,z
-x,-x+y,z-1/2
-y,-x,z
x-y,-y,z-1/2
x,x-y,z

loop_
_atom_site_label
_atom_site_type_symbol
_atom_site_fract_x
_atom_site_fract_y
_atom_site_fract_z
_atom_site_occupancy
_atom_site_U_iso_or_equiv
Cr1 Cr 0 0 0 0.386 0.0
Fe1 Fe 0 0 0 0.614 0.0
Zr1 Zr 0.3333 0.6667 0.063 1 0.0
Fe2 Fe 0.8304 0.6608 0.25 0.595 0.0
Cr2 Cr 0.8304 0.6608 0.25 0.405 0.0
